data_9002800
loop_
_publ_author_name
'Comodi, P.'
'Montagnoli, M.'
'Zanazzi, P. F.'
'Ballaran, T. B.'

_publ_section_title
;
 Isothermal compression of staurolite: A single-crystal study
 Sample: P = 8.74 GPa
;
_journal_name_full 'American Mineralogist'
_journal_page_first 1164
_journal_page_last 1171
_journal_volume 87
_journal_year 2002
_chemical_formula_sum 'Al4.87 Fe1.72 Li0.06 Mg0.21 Mn0.02 O12 Si1.88 Zn0.02'
_chemical_name_mineral Staurolite
_space_group_IT_number 63
_symmetry_space_group_name_Hall '-C 2c 2c'
_symmetry_space_group_name_H-M 'C c m m'
_cell_angle_alpha 90
_cell_angle_beta 90
_cell_angle_gamma 90
_cell_length_a 7.779
_cell_length_b 16.416
_cell_length_c 5.586
_cell_formula_units_Z 4
_cell_volume 713.333
_database_code_amcsd 0002889
_diffrn_ambient_pressure 8.74e+06
_exptl_crystal_density_diffrn 4.471
_cod_original_formula_sum 'Si1.88 Al4.87 Fe1.72 Li.06 Zn.02 Mn.02 Mg.21 O12'
_cod_database_code 9002800

loop_
_space_group_symop_operation_xyz
x,y,z
1/2+x,1/2+y,z
-x,y,1/2+z
1/2-x,1/2+y,1/2+z
x,-y,1/2-z
1/2+x,1/2-y,1/2-z
x,-y,z
1/2+x,1/2-y,z
-x,y,-z
1/2-x,1/2+y,-z
x,y,1/2-z
1/2+x,1/2+y,1/2-z
-x,-y,1/2+z
1/2-x,1/2-y,1/2+z
-x,-y,-z
1/2-x,1/2-y,-z

loop_
_atom_site_label
_atom_site_fract_x
_atom_site_fract_y
_atom_site_fract_z
_atom_site_occupancy
_atom_site_U_iso_or_equiv
SiT1 0.13360 0.16650 0.25000 0.94000 0.00690
AlT1 0.13360 0.16650 0.25000 0.06000 0.00690
FeT2 0.39350 0.00000 0.25000 0.84000 0.01800
LiT2 0.39350 0.00000 0.25000 0.03000 0.01800
ZnT2 0.39350 0.00000 0.25000 0.01000 0.01800
MnT2 0.39350 0.00000 0.25000 0.01000 0.01800
AlM1 0.50000 0.17520 0.00000 0.97000 0.00900
FeM1 0.50000 0.17520 0.00000 0.01000 0.00900
MgM1 0.50000 0.17520 0.00000 0.02000 0.00900
AlM2 0.26370 0.40980 0.25000 0.97000 0.00890
FeM2 0.26370 0.40980 0.25000 0.01000 0.00890
MgM2 0.26370 0.40980 0.25000 0.02000 0.00890
AlM3 0.00000 0.00000 0.00000 0.87000 0.00600
MgM3 0.00000 0.00000 0.00000 0.13000 0.00600
FeM4 0.50000 0.00000 0.00000 0.84000 0.00100
ZnM4 0.50000 0.00000 0.00000 0.01000 0.00100
LiM4 0.50000 0.00000 0.00000 0.03000 0.00100
MnM4 0.50000 0.00000 0.00000 0.01000 0.00100
O1 0.23800 0.00000 0.97000 1.00000 0.00900
O2 0.25460 0.16140 0.01370 1.00000 0.00700
O3 0.00190 0.08700 0.25000 1.00000 0.00300
O4 0.01700 0.24720 0.25000 1.00000 0.00900
O5 0.52370 0.09800 0.25000 1.00000 0.00700

loop_
_cod_related_entry_id
_cod_related_entry_database
_cod_related_entry_code
1 AMCSD 0002889
